data_2244229
loop_
_publ_author_name
'Wark, Stephen'
'Lyons, Megan J.'
'Slawin, Alexandra M. Z.'
'Harrison, William T. A.'

_publ_section_title
;
 Consistent zincophosphite 4-ring 'ladder' chain structural motif with
 isomeric ligands.
;
_journal_coeditor_code PK2681
_journal_issue 'Pt 4'
_journal_name_full 'Acta crystallographica. Section E, Crystallographic communications'
_journal_page_first 272
_journal_page_last 279
_journal_paper_doi 10.1107/S2056989023002062
_journal_volume 79
_journal_year 2023
_chemical_formula_iupac '(C6 H9 N2)2 [Zn Cl4], H2 O'
_chemical_formula_moiety '2(C6 H9 N2), Cl4 Zn, H2 O'
_chemical_formula_sum 'C12 H20 Cl4 N4 O Zn'
_chemical_formula_weight 443.49
_space_group_crystal_system triclinic
_space_group_IT_number 2
_space_group_name_Hall '-P 1'
_space_group_name_H-M_alt 'P -1'
_atom_sites_solution_hydrogens mixed
_atom_sites_solution_primary direct
_audit_creation_method SHELXL-2018/3
_cell_angle_alpha 83.239(11)
_cell_angle_beta 80.167(10)
_cell_angle_gamma 72.049(9)
_cell_formula_units_Z 2
_cell_length_a 6.9541(8)
_cell_length_b 8.7092(9)
_cell_length_c 16.293(3)
_cell_measurement_reflns_used 3331
_cell_measurement_temperature 173(2)
_cell_measurement_theta_max 27.4
_cell_measurement_theta_min 2.5
_cell_volume 922.7(2)
_computing_cell_refinement
;
CrystalClear (Rigaku, 2015)
;
_computing_data_collection
;
CrystalClear (Rigaku, 2015)
;
_computing_data_reduction
;
CrystalClear (Rigaku, 2015)
;
_computing_molecular_graphics
;
ORTEP-3 for Windows (Farrugia, 2012)
;
_computing_publication_material
;
publCIF (Westrip, 2010)
;
_computing_structure_refinement
;
<i>SHELXL-2018/3</i> (Sheldrick, 2015)
;
_computing_structure_solution
;
SHELXS-97 (Sheldrick, 2008)
;
_diffrn_ambient_temperature 173(2)
_diffrn_measured_fraction_theta_full 0.996
_diffrn_measured_fraction_theta_max 0.994
_diffrn_measurement_device_type 'AFC10: Fixed Chi 2 circle CCD'
_diffrn_measurement_method \w
_diffrn_radiation_monochromator Confocal
_diffrn_radiation_type MoK\a
_diffrn_radiation_wavelength 0.71073
_diffrn_reflns_av_R_equivalents 0.0387
_diffrn_reflns_av_unetI/netI 0.0178
_diffrn_reflns_limit_h_max 8
_diffrn_reflns_limit_h_min -8
_diffrn_reflns_limit_k_max 10
_diffrn_reflns_limit_k_min -10
_diffrn_reflns_limit_l_max 19
_diffrn_reflns_limit_l_min -19
_diffrn_reflns_number 28291
_diffrn_reflns_theta_full 25.242
_diffrn_reflns_theta_max 25.396
_diffrn_reflns_theta_min 2.464
_diffrn_source 'Rotating Anode'
_exptl_absorpt_coefficient_mu 1.915
_exptl_absorpt_correction_T_max 1.000
_exptl_absorpt_correction_T_min 0.851
_exptl_absorpt_correction_type multi-scan
_exptl_crystal_colour colourless
_exptl_crystal_density_diffrn 1.596
_exptl_crystal_description prism
_exptl_crystal_F_000 452
_exptl_crystal_size_max 0.150
_exptl_crystal_size_mid 0.050
_exptl_crystal_size_min 0.050
_refine_diff_density_max 1.099
_refine_diff_density_min -1.015
_refine_ls_extinction_method none
_refine_ls_goodness_of_fit_ref 1.080
_refine_ls_hydrogen_treatment mixed
_refine_ls_matrix_type full
_refine_ls_number_parameters 203
_refine_ls_number_reflns 3383
_refine_ls_number_restraints 0
_refine_ls_restrained_S_all 1.080
_refine_ls_R_factor_all 0.0490
_refine_ls_R_factor_gt 0.0469
_refine_ls_shift/su_max 0.001
_refine_ls_shift/su_mean 0.000
_refine_ls_structure_factor_coef Fsqd
_refine_ls_weighting_details 'w=1/[\s^2^(Fo^2^)+(0.0281P)^2^+3.4309P] where P=(Fo^2^+2Fc^2^)/3'
_refine_ls_weighting_scheme calc
_refine_ls_wR_factor_gt 0.1100
_refine_ls_wR_factor_ref 0.1110
_reflns_number_gt 3172
_reflns_number_total 3383
_reflns_threshold_expression 'I > 2\s(I)'
_cod_data_source_file pk2681sup1.cif
_cod_data_source_block V
_cod_depositor_comments 'Adding full bibliography for 2244225--2244229.cif.'
_cod_database_code 2244229
_cod_database_fobs_code 2244229
_shelx_space_group_comment
;
The symmetry employed for this shelxl refinement is uniquely defined
by the following loop, which should always be used as a source of
symmetry information in preference to the above space-group names.
They are only intended as comments.
;
_shelx_estimated_absorpt_t_min 0.762
_shelx_estimated_absorpt_t_max 0.910

loop_
_space_group_symop_operation_xyz
'x, y, z'
'-x, -y, -z'

loop_
_atom_site_type_symbol
_atom_site_label
_atom_site_fract_x
_atom_site_fract_y
_atom_site_fract_z
_atom_site_U_iso_or_equiv
_atom_site_adp_type
_atom_site_calc_flag
_atom_site_occupancy
_atom_site_disorder_assembly
_atom_site_disorder_group
C C1 0.1889(9) 0.1476(6) 0.5224(3) 0.0600(15) Uani d 1 . .
C C2 0.1527(15) 0.0459(7) 0.5969(4) 0.104(3) Uani d 1 . .
C C3 0.2121(8) -0.1169(6) 0.5878(3) 0.0520(12) Uani d 1 . .
H H3 0.211403 -0.188177 0.636650 0.062 Uiso calc 1 . .
C C4 0.2731(8) -0.1829(6) 0.5112(3) 0.0531(12) Uani d 1 . .
H H4 0.310133 -0.296598 0.507457 0.064 Uiso calc 1 . .
C C5 0.2788(17) -0.0840(8) 0.4429(4) 0.126(4) Uani d 1 . .
H H5 0.303249 -0.124879 0.389331 0.151 Uiso calc 1 . .
C C6 0.0868(10) 0.1186(7) 0.6779(3) 0.0651(16) Uani d 1 . .
H H6A -0.036542 0.210386 0.674726 0.098 Uiso calc 1 . .
H H6B 0.195698 0.156258 0.691792 0.098 Uiso calc 1 . .
H H6C 0.057412 0.037620 0.721293 0.098 Uiso calc 1 . .
N N1 0.2493(9) 0.0780(6) 0.4499(3) 0.0705(15) Uani d 1 . .
H H1 0.271393 0.138646 0.404236 0.085 Uiso calc 1 . .
N N2 0.1632(6) 0.3024(5) 0.5236(2) 0.0475(10) Uani d 1 . .
H H2A 0.185700 0.360039 0.476852 0.057 Uiso calc 1 . .
H H2B 0.123470 0.349100 0.571202 0.057 Uiso calc 1 . .
C C7 0.2567(8) 0.2446(6) -0.0094(3) 0.0501(12) Uani d 1 . .
C C8 0.3081(8) 0.1491(6) -0.0793(3) 0.0496(12) Uani d 1 . .
C C9 0.2983(7) -0.0075(6) -0.0664(3) 0.0461(11) Uani d 1 . .
H H9 0.329701 -0.071870 -0.112816 0.055 Uiso calc 1 . .
C C10 0.2439(8) -0.0740(7) 0.0125(4) 0.0584(14) Uani d 1 . .
H H10 0.242538 -0.183511 0.020582 0.070 Uiso calc 1 . .
C C11 0.1918(9) 0.0225(9) 0.0790(4) 0.0737(19) Uani d 1 . .
H H11 0.148649 -0.018341 0.133404 0.088 Uiso calc 1 . .
C C12 0.3736(8) 0.2208(6) -0.1633(3) 0.0449(11) Uani d 1 . .
H H12A 0.483628 0.266937 -0.159640 0.067 Uiso calc 1 . .
H H12B 0.257460 0.306089 -0.182129 0.067 Uiso calc 1 . .
H H12C 0.422840 0.136364 -0.203087 0.067 Uiso calc 1 . .
N N3 0.2029(7) 0.1758(6) 0.0657(3) 0.0631(12) Uani d 1 . .
H H3A 0.172986 0.234488 0.109125 0.076 Uiso calc 1 . .
N N4 0.2588(7) 0.3949(5) -0.0157(3) 0.0602(12) Uani d 1 . .
H H4A 0.225239 0.450402 0.029029 0.072 Uiso calc 1 . .
H H4B 0.293896 0.440766 -0.064693 0.072 Uiso calc 1 . .
Zn Zn1 0.40814(8) 0.39971(6) 0.23744(3) 0.03752(16) Uani d 1 . .
Cl Cl1 0.37981(18) 0.50225(14) 0.36231(7) 0.0428(3) Uani d 1 . .
Cl Cl2 0.73745(17) 0.33366(14) 0.17781(8) 0.0471(3) Uani d 1 . .
Cl Cl3 0.19082(18) 0.57548(14) 0.15631(7) 0.0460(3) Uani d 1 . .
Cl Cl4 0.2998(2) 0.17366(15) 0.25763(7) 0.0508(3) Uani d 1 . .
O O1 0.1386(6) 0.5035(5) 0.6524(2) 0.0587(9) Uani d 1 . .
H H1O 0.053464 0.539417 0.697263 0.07(2) Uiso d 1 . .
H H2O 0.256463 0.514917 0.659163 0.10(2) Uiso d 1 . .

loop_
_atom_site_aniso_label
_atom_site_aniso_U_11
_atom_site_aniso_U_22
_atom_site_aniso_U_33
_atom_site_aniso_U_12
_atom_site_aniso_U_13
_atom_site_aniso_U_23
C1 0.084(4) 0.041(3) 0.049(3) -0.024(3) 0.024(3) -0.010(2)
C2 0.198(9) 0.042(3) 0.049(3) -0.031(4) 0.044(4) -0.006(3)
C3 0.055(3) 0.039(3) 0.060(3) -0.015(2) -0.002(2) 0.001(2)
C4 0.054(3) 0.040(3) 0.062(3) -0.012(2) 0.001(2) -0.014(2)
C5 0.244(12) 0.059(4) 0.060(4) -0.060(6) 0.062(6) -0.029(3)
C6 0.095(4) 0.045(3) 0.044(3) -0.018(3) 0.014(3) -0.002(2)
N1 0.113(4) 0.052(3) 0.043(2) -0.038(3) 0.028(3) -0.013(2)
N2 0.063(3) 0.040(2) 0.037(2) -0.0188(19) 0.0038(18) -0.0008(16)
C7 0.056(3) 0.058(3) 0.035(2) -0.014(2) -0.005(2) -0.008(2)
C8 0.059(3) 0.053(3) 0.039(3) -0.019(2) -0.007(2) -0.003(2)
C9 0.038(2) 0.048(3) 0.054(3) -0.011(2) -0.014(2) -0.002(2)
C10 0.051(3) 0.063(3) 0.067(4) -0.027(3) -0.018(3) 0.016(3)
C11 0.051(3) 0.112(6) 0.056(4) -0.031(3) -0.008(3) 0.022(4)
C12 0.055(3) 0.043(3) 0.035(2) -0.011(2) -0.005(2) -0.0054(19)
N3 0.070(3) 0.086(4) 0.033(2) -0.024(3) -0.001(2) -0.005(2)
N4 0.075(3) 0.056(3) 0.046(2) -0.010(2) -0.008(2) -0.018(2)
Zn1 0.0406(3) 0.0372(3) 0.0340(3) -0.0110(2) -0.0026(2) -0.0052(2)
Cl1 0.0489(6) 0.0443(6) 0.0345(5) -0.0129(5) -0.0017(4) -0.0090(4)
Cl2 0.0406(6) 0.0446(6) 0.0526(7) -0.0090(5) 0.0021(5) -0.0114(5)
Cl3 0.0487(6) 0.0458(6) 0.0403(6) -0.0067(5) -0.0105(5) -0.0042(5)
Cl4 0.0696(8) 0.0456(6) 0.0439(6) -0.0282(6) -0.0045(5) -0.0039(5)
O1 0.061(2) 0.070(2) 0.053(2) -0.030(2) -0.0003(18) -0.0173(18)

loop_
_atom_type_symbol
_atom_type_description
_atom_type_scat_dispersion_real
_atom_type_scat_dispersion_imag
_atom_type_scat_source
C C 0.0033 0.0016 'International Tables Vol C Tables 4.2.6.8 and 6.1.1.4'
H H 0.0000 0.0000 'International Tables Vol C Tables 4.2.6.8 and 6.1.1.4'
N N 0.0061 0.0033 'International Tables Vol C Tables 4.2.6.8 and 6.1.1.4'
O O 0.0106 0.0060 'International Tables Vol C Tables 4.2.6.8 and 6.1.1.4'
Zn Zn 0.2839 1.4301 'International Tables Vol C Tables 4.2.6.8 and 6.1.1.4'
Cl Cl 0.1484 0.1585 'International Tables Vol C Tables 4.2.6.8 and 6.1.1.4'

loop_
_geom_angle_atom_site_label_1
_geom_angle_atom_site_label_2
_geom_angle_atom_site_label_3
_geom_angle_site_symmetry_1
_geom_angle_site_symmetry_3
_geom_angle
_geom_angle_publ_flag
N2 C1 N1 . . 119.5(5) ?
N2 C1 C2 . . 122.9(5) ?
N1 C1 C2 . . 117.6(5) ?
C3 C2 C1 . . 116.2(5) ?
C3 C2 C6 . . 124.1(5) ?
C1 C2 C6 . . 119.0(5) ?
C2 C3 C4 . . 123.3(5) ?
C2 C3 H3 . . 118.4 ?
C4 C3 H3 . . 118.4 ?
C5 C4 C3 . . 118.6(5) ?
C5 C4 H4 . . 120.7 ?
C3 C4 H4 . . 120.7 ?
C4 C5 N1 . . 119.8(6) ?
C4 C5 H5 . . 120.1 ?
N1 C5 H5 . . 120.1 ?
C2 C6 H6A . . 109.5 ?
C2 C6 H6B . . 109.5 ?
H6A C6 H6B . . 109.5 ?
C2 C6 H6C . . 109.5 ?
H6A C6 H6C . . 109.5 ?
H6B C6 H6C . . 109.5 ?
C1 N1 C5 . . 123.3(5) ?
C1 N1 H1 . . 118.3 ?
C5 N1 H1 . . 118.3 ?
C1 N2 H2A . . 120.0 ?
C1 N2 H2B . . 120.0 ?
H2A N2 H2B . . 120.0 ?
N4 C7 N3 . . 119.5(5) ?
N4 C7 C8 . . 122.7(5) ?
N3 C7 C8 . . 117.8(5) ?
C9 C8 C7 . . 118.3(5) ?
C9 C8 C12 . . 122.6(4) ?
C7 C8 C12 . . 119.1(4) ?
C8 C9 C10 . . 121.8(5) ?
C8 C9 H9 . . 119.1 ?
C10 C9 H9 . . 119.1 ?
C11 C10 C9 . . 118.5(5) ?
C11 C10 H10 . . 120.7 ?
C9 C10 H10 . . 120.7 ?
N3 C11 C10 . . 119.1(5) ?
N3 C11 H11 . . 120.5 ?
C10 C11 H11 . . 120.5 ?
C8 C12 H12A . . 109.5 ?
C8 C12 H12B . . 109.5 ?
H12A C12 H12B . . 109.5 ?
C8 C12 H12C . . 109.5 ?
H12A C12 H12C . . 109.5 ?
H12B C12 H12C . . 109.5 ?
C7 N3 C11 . . 124.4(5) ?
C7 N3 H3A . . 117.8 ?
C11 N3 H3A . . 117.8 ?
C7 N4 H4A . . 120.0 ?
C7 N4 H4B . . 120.0 ?
H4A N4 H4B . . 120.0 ?
Cl2 Zn1 Cl3 . . 113.75(5) ?
Cl2 Zn1 Cl1 . . 109.26(5) ?
Cl3 Zn1 Cl1 . . 110.27(5) ?
Cl2 Zn1 Cl4 . . 109.40(5) ?
Cl3 Zn1 Cl4 . . 104.48(5) ?
Cl1 Zn1 Cl4 . . 109.55(5) ?
H1O O1 H2O . . 105.6 ?

loop_
_geom_bond_atom_site_label_1
_geom_bond_atom_site_label_2
_geom_bond_site_symmetry_2
_geom_bond_distance
_geom_bond_publ_flag
C1 N2 . 1.306(6) ?
C1 N1 . 1.335(7) ?
C1 C2 . 1.450(7) ?
C2 C3 . 1.368(7) ?
C2 C6 . 1.472(8) ?
C3 C4 . 1.380(7) ?
C3 H3 . 0.9500 ?
C4 C5 . 1.328(9) ?
C4 H4 . 0.9500 ?
C5 N1 . 1.377(8) ?
C5 H5 . 0.9500 ?
C6 H6A . 0.9800 ?
C6 H6B . 0.9800 ?
C6 H6C . 0.9800 ?
N1 H1 . 0.8800 ?
N2 H2A . 0.8800 ?
N2 H2B . 0.8800 ?
C7 N4 . 1.305(7) ?
C7 N3 . 1.344(6) ?
C7 C8 . 1.420(7) ?
C8 C9 . 1.376(7) ?
C8 C12 . 1.494(6) ?
C9 C10 . 1.387(7) ?
C9 H9 . 0.9500 ?
C10 C11 . 1.380(9) ?
C10 H10 . 0.9500 ?
C11 N3 . 1.351(8) ?
C11 H11 . 0.9500 ?
C12 H12A . 0.9800 ?
C12 H12B . 0.9800 ?
C12 H12C . 0.9800 ?
N3 H3A . 0.8800 ?
N4 H4A . 0.8800 ?
N4 H4B . 0.8800 ?
Zn1 Cl2 . 2.2536(13) ?
Zn1 Cl3 . 2.2704(13) ?
Zn1 Cl1 . 2.2710(12) ?
Zn1 Cl4 . 2.2867(13) ?
O1 H1O . 0.8802 ?
O1 H2O . 0.8817 ?

loop_
_geom_hbond_atom_site_label_D
_geom_hbond_atom_site_label_H
_geom_hbond_atom_site_label_A
_geom_hbond_site_symmetry_A
_geom_hbond_distance_DH
_geom_hbond_distance_HA
_geom_hbond_distance_DA
_geom_hbond_angle_DHA
_geom_hbond_publ_flag
N1 H1 Cl4 . 0.88 2.35 3.134(5) 148 yes
N2 H2A Cl1 . 0.88 2.54 3.375(4) 158 yes
N2 H2B O1 . 0.88 2.03 2.838(5) 152 yes
N3 H3A Cl4 . 0.88 2.66 3.306(4) 132 yes
N4 H4A Cl3 . 0.88 2.40 3.268(4) 170 yes
N4 H4B Cl2 2_665 0.88 2.51 3.333(5) 155 yes
O1 H1O Cl3 2_566 0.88 2.95 3.669(4) 141 yes
O1 H1O Cl4 2_566 0.88 2.98 3.675(4) 138 yes
O1 H2O Cl1 2_666 0.88 2.45 3.302(4) 162 yes
C10 H10 Cl3 1_545 0.95 2.92 3.696(5) 140 yes

loop_
_geom_torsion_atom_site_label_1
_geom_torsion_atom_site_label_2
_geom_torsion_atom_site_label_3
_geom_torsion_atom_site_label_4
_geom_torsion_site_symmetry_1
_geom_torsion_site_symmetry_2
_geom_torsion_site_symmetry_3
_geom_torsion_site_symmetry_4
_geom_torsion
_geom_torsion_publ_flag
N2 C1 C2 C3 . . . . -171.5(7) ?
N1 C1 C2 C3 . . . . 9.1(12) ?
N2 C1 C2 C6 . . . . -0.9(13) ?
N1 C1 C2 C6 . . . . 179.8(7) ?
C1 C2 C3 C4 . . . . -10.1(12) ?
C6 C2 C3 C4 . . . . 179.9(7) ?
C2 C3 C4 C5 . . . . 1.5(11) ?
C3 C4 C5 N1 . . . . 8.0(13) ?
N2 C1 N1 C5 . . . . -179.6(8) ?
C2 C1 N1 C5 . . . . -0.2(12) ?
C4 C5 N1 C1 . . . . -8.8(14) ?
N4 C7 C8 C9 . . . . -179.1(5) ?
N3 C7 C8 C9 . . . . 0.6(8) ?
N4 C7 C8 C12 . . . . 1.9(8) ?
N3 C7 C8 C12 . . . . -178.5(5) ?
C7 C8 C9 C10 . . . . -1.3(7) ?
C12 C8 C9 C10 . . . . 177.7(5) ?
C8 C9 C10 C11 . . . . 2.2(8) ?
C9 C10 C11 N3 . . . . -2.5(8) ?
N4 C7 N3 C11 . . . . 178.7(5) ?
C8 C7 N3 C11 . . . . -1.0(8) ?
C10 C11 N3 C7 . . . . 2.0(9) ?
